data_4114219
loop_
_publ_author_name
'Claire Mantel'
'Alia K. Hassan'
'Jacques P\'ecaut'
'Alain Deronzier'
'Marie-No\"elle Collomb'
'Carole Duboc-Toia'

_publ_section_title
;
 A High-Frequency and High-Field EPR Study of New Azide and Fluoride
 Mononuclear Mn(III) Complexes
;
_journal_name_full 'Journal of the American Chemical Society'
_journal_page_first 12337
_journal_page_last 12344
_journal_paper_doi 10.1021/ja034652+
_journal_volume 125
_journal_year 2003
_chemical_formula_sum 'C14 H19 F3 Mn N3 O'
_chemical_formula_weight 357.26
_chemical_name_systematic
;
 ?
;
_space_group_IT_number 2
_symmetry_cell_setting triclinic
_symmetry_space_group_name_Hall '-P 1'
_symmetry_space_group_name_H-M 'P -1'
_atom_sites_solution_hydrogens geom
_atom_sites_solution_primary direct
_atom_sites_solution_secondary difmap
_audit_creation_method SHELXL-97
_cell_angle_alpha 87.207(3)
_cell_angle_beta 84.974(3)
_cell_angle_gamma 81.127(3)
_cell_formula_units_Z 4
_cell_length_a 8.7050(15)
_cell_length_b 13.351(2)
_cell_length_c 13.484(2)
_cell_measurement_temperature 223(2)
_cell_volume 1541.4(4)
_computing_cell_refinement 'Bruker SMART'
_computing_data_collection 'Bruker SMART'
_computing_data_reduction 'Bruker SHELXTL'
_computing_molecular_graphics 'Bruker SHELXTL'
_computing_publication_material 'Bruker SHELXTL'
_computing_structure_refinement 'SHELXL-97 (Sheldrick, 1997)'
_computing_structure_solution 'SHELXS-97 (Sheldrick, 1990)'
_diffrn_ambient_temperature 223(2)
_diffrn_measured_fraction_theta_full 0.856
_diffrn_measured_fraction_theta_max 0.856
_diffrn_measurement_device_type 'CCD area detector'
_diffrn_measurement_method 'phi and omega scans'
_diffrn_radiation_monochromator graphite
_diffrn_radiation_source 'fine-focus sealed tube'
_diffrn_radiation_type MoK\a
_diffrn_radiation_wavelength 0.71073
_diffrn_reflns_av_R_equivalents 0.0219
_diffrn_reflns_av_sigmaI/netI 0.0402
_diffrn_reflns_limit_h_max 11
_diffrn_reflns_limit_h_min -11
_diffrn_reflns_limit_k_max 17
_diffrn_reflns_limit_k_min -14
_diffrn_reflns_limit_l_max 15
_diffrn_reflns_limit_l_min -17
_diffrn_reflns_number 9901
_diffrn_reflns_theta_full 28.96
_diffrn_reflns_theta_max 28.96
_diffrn_reflns_theta_min 1.52
_exptl_absorpt_coefficient_mu 0.892
_exptl_absorpt_correction_type none
_exptl_crystal_density_diffrn 1.540
_exptl_crystal_F_000 736
_exptl_crystal_size_max 0.2
_exptl_crystal_size_mid 0.2
_exptl_crystal_size_min 0.4
_refine_diff_density_max 0.440
_refine_diff_density_min -0.619
_refine_diff_density_rms 0.081
_refine_ls_extinction_method none
_refine_ls_goodness_of_fit_ref 0.979
_refine_ls_hydrogen_treatment mixed
_refine_ls_matrix_type full
_refine_ls_number_parameters 549
_refine_ls_number_reflns 6989
_refine_ls_number_restraints 0
_refine_ls_restrained_S_all 0.979
_refine_ls_R_factor_all 0.0500
_refine_ls_R_factor_gt 0.0365
_refine_ls_shift/su_max 0.002
_refine_ls_shift/su_mean 0.000
_refine_ls_structure_factor_coef Fsqd
_refine_ls_weighting_details 'calc w=1/[\s^2^(Fo^2^)+(0.0656P)^2^+0.0000P] where P=(Fo^2^+2Fc^2^)/3'
_refine_ls_weighting_scheme calc
_refine_ls_wR_factor_gt 0.0959
_refine_ls_wR_factor_ref 0.1004
_reflns_number_gt 5361
_reflns_number_total 6989
_reflns_threshold_expression >2sigma(I)
_cod_data_source_file ja0346522Bsi20030626_055456.cif
_cod_data_source_block struc[Mn(bpea)F3]
_cod_original_cell_volume 1541.4(5)
_cod_database_code 4114219

loop_
_symmetry_equiv_pos_as_xyz
'x, y, z'
'-x, -y, -z'

loop_
_atom_site_label
_atom_site_type_symbol
_atom_site_fract_x
_atom_site_fract_y
_atom_site_fract_z
_atom_site_U_iso_or_equiv
_atom_site_adp_type
_atom_site_occupancy
_atom_site_symmetry_multiplicity
_atom_site_calc_flag
Mn1 Mn 0.85599(3) 0.88329(2) 0.80565(2) 0.02180(9) Uani 1 1 d
F1 F 0.76819(17) 0.92733(11) 0.92621(10) 0.0434(4) Uani 1 1 d
F2 F 0.77495(14) 1.00388(9) 0.74555(9) 0.0308(3) Uani 1 1 d
F3 F 0.93680(15) 0.76333(9) 0.86416(9) 0.0335(3) Uani 1 1 d
N1 N 0.95645(19) 0.84206(12) 0.65602(12) 0.0235(4) Uani 1 1 d
N2 N 0.6812(2) 0.79957(13) 0.74228(13) 0.0273(4) Uani 1 1 d
N3 N 1.0950(2) 0.93073(13) 0.79346(13) 0.0263(4) Uani 1 1 d
C1 C 1.1758(3) 0.95246(17) 0.86834(18) 0.0320(5) Uani 1 1 d
H1 H 1.125(3) 0.9474(17) 0.9340(18) 0.031(6) Uiso 1 1 d
C2 C 1.3210(3) 0.98289(18) 0.8518(2) 0.0374(6) Uani 1 1 d
H2 H 1.376(3) 0.9969(19) 0.907(2) 0.042(7) Uiso 1 1 d
C3 C 1.3860(3) 0.98978(18) 0.7551(2) 0.0386(6) Uani 1 1 d
H3 H 1.485(3) 1.008(2) 0.736(2) 0.059(9) Uiso 1 1 d
C4 C 1.3052(3) 0.96672(18) 0.6774(2) 0.0350(5) Uani 1 1 d
H4 H 1.342(3) 0.9727(18) 0.6087(19) 0.038(7) Uiso 1 1 d
C5 C 1.1596(2) 0.93807(15) 0.69945(16) 0.0266(4) Uani 1 1 d
C6 C 1.0594(3) 0.91707(17) 0.61951(16) 0.0284(5) Uani 1 1 d
H6A H 0.996(3) 0.9772(18) 0.6017(16) 0.029(6) Uiso 1 1 d
H6B H 1.125(3) 0.8934(17) 0.5627(17) 0.029(6) Uiso 1 1 d
C7 C 1.0463(3) 0.73633(17) 0.66012(16) 0.0269(5) Uani 1 1 d
H7A H 1.134(3) 0.7350(17) 0.7007(18) 0.033(6) Uiso 1 1 d
H7B H 0.985(3) 0.6919(18) 0.7000(18) 0.032(6) Uiso 1 1 d
C8 C 1.1049(3) 0.6896(2) 0.56096(19) 0.0391(6) Uani 1 1 d
H8A H 1.022(3) 0.679(2) 0.526(2) 0.057(9) Uiso 1 1 d
H8B H 1.179(3) 0.633(2) 0.568(2) 0.054(8) Uiso 1 1 d
H8C H 1.168(3) 0.731(2) 0.515(2) 0.051(8) Uiso 1 1 d
C9 C 0.8232(3) 0.84879(18) 0.59241(16) 0.0289(5) Uani 1 1 d
H9A H 0.779(2) 0.9133(17) 0.5792(16) 0.023(6) Uiso 1 1 d
H9B H 0.858(2) 0.8231(17) 0.5248(17) 0.027(6) Uiso 1 1 d
C10 C 0.6994(2) 0.79289(16) 0.64305(16) 0.0282(5) Uani 1 1 d
C11 C 0.6088(3) 0.7394(2) 0.5918(2) 0.0411(6) Uani 1 1 d
H11 H 0.622(3) 0.7372(18) 0.525(2) 0.037(7) Uiso 1 1 d
C12 C 0.4965(3) 0.6912(2) 0.6455(3) 0.0500(7) Uani 1 1 d
H12 H 0.440(4) 0.654(2) 0.608(2) 0.078(10) Uiso 1 1 d
C13 C 0.4770(3) 0.6973(2) 0.7465(3) 0.0475(7) Uani 1 1 d
H13 H 0.398(3) 0.666(2) 0.787(2) 0.062(9) Uiso 1 1 d
C14 C 0.5720(3) 0.75208(19) 0.7924(2) 0.0373(6) Uani 1 1 d
H14 H 0.566(3) 0.7536(18) 0.8549(19) 0.033(7) Uiso 1 1 d
Mn2 Mn 0.36645(4) 1.39405(2) 0.69791(2) 0.02333(9) Uani 1 1 d
F21 F 0.30096(18) 1.44896(11) 0.57949(10) 0.0481(4) Uani 1 1 d
F22 F 0.26651(14) 1.50581(9) 0.76303(9) 0.0325(3) Uani 1 1 d
F23 F 0.46806(15) 1.28208(10) 0.63572(9) 0.0354(3) Uani 1 1 d
N21 N 0.42376(19) 1.33128(12) 0.84849(12) 0.0226(4) Uani 1 1 d
N22 N 0.5966(2) 1.43919(13) 0.71879(13) 0.0277(4) Uani 1 1 d
N23 N 0.1757(2) 1.30504(13) 0.75034(13) 0.0269(4) Uani 1 1 d
C21 C 0.0828(3) 1.26809(18) 0.69144(18) 0.0331(5) Uani 1 1 d
H21 H 0.096(2) 1.2834(16) 0.6214(18) 0.026(6) Uiso 1 1 d
C22 C -0.0239(3) 1.20622(19) 0.7271(2) 0.0396(6) Uani 1 1 d
H22 H -0.100(3) 1.182(2) 0.681(2) 0.057(8) Uiso 1 1 d
C23 C -0.0343(3) 1.18076(19) 0.8277(2) 0.0386(6) Uani 1 1 d
H23 H -0.104(3) 1.1389(18) 0.8511(18) 0.033(6) Uiso 1 1 d
C24 C 0.0616(3) 1.21833(18) 0.88971(19) 0.0326(5) Uani 1 1 d
H24 H 0.060(3) 1.204(2) 0.953(2) 0.044(8) Uiso 1 1 d
C25 C 0.1650(2) 1.28009(16) 0.84782(15) 0.0254(4) Uani 1 1 d
C26 C 0.2722(2) 1.32729(18) 0.90807(16) 0.0270(5) Uani 1 1 d
H26A H 0.286(2) 1.2904(16) 0.9671(17) 0.025(6) Uiso 1 1 d
H26B H 0.220(2) 1.3972(16) 0.9243(15) 0.020(5) Uiso 1 1 d
C27 C 0.5194(3) 1.22825(16) 0.83911(16) 0.0263(4) Uani 1 1 d
H27A H 0.462(3) 1.1870(16) 0.7986(17) 0.027(6) Uiso 1 1 d
H27B H 0.615(2) 1.2364(16) 0.7920(17) 0.025(6) Uiso 1 1 d
C28\ C 0.5613(3) 1.1714(2) 0.93538(19) 0.0352(5) Uani 1 1 d
H28A H 0.629(3) 1.108(2) 0.9199(19) 0.043(7) Uiso 1 1 d
H28B H 0.475(3) 1.1600(19) 0.979(2) 0.043(7) Uiso 1 1 d
H28C H 0.622(3) 1.213(2) 0.9752(19) 0.046(7) Uiso 1 1 d
C29 C 0.5125(3) 1.40385(17) 0.89057(16) 0.0269(5) Uani 1 1 d
H29A H 0.441(2) 1.4644(15) 0.9086(14) 0.015(5) Uiso 1 1 d
H29B H 0.558(3) 1.3778(16) 0.9481(17) 0.029(6) Uiso 1 1 d
C30 C 0.6341(2) 1.43495(15) 0.81417(16) 0.0266(4) Uani 1 1 d
C31 C 0.7736(3) 1.46048(18) 0.8390(2) 0.0357(5) Uani 1 1 d
H31 H 0.793(3) 1.4537(18) 0.9086(19) 0.038(7) Uiso 1 1 d
C32 C 0.8759(3) 1.49252(19) 0.7638(2) 0.0423(6) Uani 1 1 d
H32 H 0.969(3) 1.511(2) 0.779(2) 0.059(9) Uiso 1 1 d
C33 C 0.8385(3) 1.49543(19) 0.6665(2) 0.0412(6) Uani 1 1 d
H33 H 0.901(3) 1.519(2) 0.612(2) 0.051(8) Uiso 1 1 d
C34 C 0.6984(3) 1.46836(18) 0.64612(19) 0.0353(5) Uani 1 1 d
H34 H 0.662(3) 1.4757(18) 0.5797(19) 0.034(6) Uiso 1 1 d
O1 O 0.6790(3) 1.11612(16) 0.58102(15) 0.0568(6) Uani 1 1 d
H1O1 H 0.703(3) 1.088(2) 0.633(2) 0.053(9) Uiso 1 1 d
H2O1 H 0.608(4) 1.167(3) 0.590(3) 0.072(11) Uiso 1 1 d
O2 O 1.1801(3) 0.6210(2) 0.92552(16) 0.0704(7) Uani 1 1 d
H1O2 H 1.108(4) 0.672(3) 0.911(3) 0.080(12) Uiso 1 1 d
H2O2 H 1.204(4) 0.584(3) 0.869(3) 0.107(14) Uiso 1 1 d

loop_
_atom_site_aniso_label
_atom_site_aniso_U_11
_atom_site_aniso_U_22
_atom_site_aniso_U_33
_atom_site_aniso_U_23
_atom_site_aniso_U_13
_atom_site_aniso_U_12
Mn1 0.02333(17) 0.02270(17) 0.01903(16) -0.00196(12) -0.00229(12) -0.00172(12)
F1 0.0528(9) 0.0461(8) 0.0259(7) -0.0081(6) 0.0046(6) 0.0068(7)
F2 0.0317(7) 0.0255(6) 0.0341(7) -0.0009(5) -0.0056(5) 0.0008(5)
F3 0.0425(8) 0.0306(7) 0.0255(6) 0.0028(5) -0.0049(5) 0.0011(6)
N1 0.0254(9) 0.0231(9) 0.0215(8) -0.0009(7) -0.0046(7) -0.0007(7)
N2 0.0255(9) 0.0270(9) 0.0301(10) -0.0035(7) -0.0045(7) -0.0043(7)
N3 0.0255(9) 0.0262(9) 0.0273(9) -0.0020(7) -0.0038(7) -0.0028(7)
C1 0.0323(12) 0.0316(12) 0.0334(12) -0.0034(10) -0.0079(10) -0.0048(10)
C2 0.0312(12) 0.0305(13) 0.0524(15) -0.0044(11) -0.0130(11) -0.0048(10)
C3 0.0254(12) 0.0298(12) 0.0612(17) -0.0016(11) -0.0014(11) -0.0071(10)
C4 0.0298(12) 0.0304(12) 0.0429(14) -0.0009(10) 0.0052(10) -0.0037(9)
C5 0.0266(11) 0.0218(10) 0.0299(11) -0.0009(8) -0.0003(8) -0.0004(8)
C6 0.0318(12) 0.0286(11) 0.0238(11) 0.0016(9) 0.0009(9) -0.0037(9)
C7 0.0273(11) 0.0264(11) 0.0261(11) -0.0021(9) -0.0050(9) 0.0007(9)
C8 0.0457(15) 0.0362(14) 0.0320(13) -0.0092(11) -0.0039(11) 0.0076(12)
C9 0.0311(12) 0.0332(12) 0.0203(10) -0.0041(9) -0.0088(8) 0.0066(10)
C10 0.0253(11) 0.0249(11) 0.0339(12) -0.0073(9) -0.0097(9) 0.0038(9)
C11 0.0370(14) 0.0405(14) 0.0473(16) -0.0169(12) -0.0188(12) 0.0030(11)
C12 0.0342(14) 0.0375(15) 0.083(2) -0.0183(14) -0.0225(14) -0.0050(11)
C13 0.0296(13) 0.0320(14) 0.082(2) -0.0007(13) -0.0060(13) -0.0073(11)
C14 0.0326(13) 0.0344(13) 0.0451(15) -0.0007(11) -0.0028(11) -0.0068(10)
Mn2 0.02704(18) 0.02232(17) 0.01986(16) -0.00123(12) -0.00399(12) 0.00004(13)
F21 0.0679(10) 0.0446(9) 0.0266(7) 0.0057(6) -0.0107(7) 0.0097(7)
F22 0.0340(7) 0.0251(6) 0.0371(7) -0.0059(5) -0.0035(5) 0.0013(5)
F23 0.0449(8) 0.0332(7) 0.0252(6) -0.0065(5) -0.0052(6) 0.0059(6)
N21 0.0220(8) 0.0238(9) 0.0224(9) -0.0028(7) -0.0025(7) -0.0030(7)
N22 0.0276(9) 0.0267(9) 0.0279(9) 0.0000(7) -0.0011(7) -0.0021(7)
N23 0.0292(9) 0.0274(9) 0.0251(9) -0.0025(7) -0.0060(7) -0.0046(8)
C21 0.0358(13) 0.0359(13) 0.0293(12) -0.0049(10) -0.0091(10) -0.0059(10)
C22 0.0351(13) 0.0366(13) 0.0499(15) -0.0121(11) -0.0131(11) -0.0053(11)
C23 0.0300(12) 0.0330(13) 0.0538(16) -0.0023(11) -0.0028(11) -0.0083(10)
C24 0.0304(12) 0.0332(13) 0.0328(13) 0.0011(10) 0.0002(10) -0.0032(10)
C25 0.0244(10) 0.0241(10) 0.0265(11) -0.0027(8) -0.0037(8) 0.0015(8)
C26 0.0272(11) 0.0344(12) 0.0194(10) -0.0027(9) -0.0018(8) -0.0041(9)
C27 0.0285(11) 0.0243(11) 0.0254(11) -0.0011(8) -0.0020(9) -0.0012(9)
C28\ 0.0368(13) 0.0345(13) 0.0319(12) 0.0040(10) -0.0044(10) 0.0021(11)
C29 0.0302(11) 0.0267(11) 0.0253(11) -0.0035(9) -0.0084(9) -0.0051(9)
C30 0.0271(11) 0.0212(10) 0.0317(11) -0.0019(8) -0.0061(9) -0.0021(8)
C31 0.0327(13) 0.0308(12) 0.0455(15) -0.0025(10) -0.0109(11) -0.0058(10)
C32 0.0274(13) 0.0362(14) 0.0640(18) 0.0025(12) -0.0043(12) -0.0078(11)
C33 0.0332(13) 0.0348(13) 0.0531(16) 0.0043(12) 0.0091(12) -0.0064(11)
C34 0.0364(13) 0.0306(12) 0.0368(13) 0.0033(10) 0.0026(10) -0.0030(10)
O1 0.0704(14) 0.0513(13) 0.0350(11) 0.0049(9) 0.0085(10) 0.0251(11)
O2 0.0865(17) 0.0730(16) 0.0395(12) -0.0103(11) -0.0162(11) 0.0352(14)

loop_
_atom_type_symbol
_atom_type_description
_atom_type_scat_dispersion_real
_atom_type_scat_dispersion_imag
_atom_type_scat_source
C C 0.0033 0.0016 'International Tables Vol C Tables 4.2.6.8 and 6.1.1.4'
H H 0.0000 0.0000 'International Tables Vol C Tables 4.2.6.8 and 6.1.1.4'
N N 0.0061 0.0033 'International Tables Vol C Tables 4.2.6.8 and 6.1.1.4'
O O 0.0106 0.0060 'International Tables Vol C Tables 4.2.6.8 and 6.1.1.4'
F F 0.0171 0.0103 'International Tables Vol C Tables 4.2.6.8 and 6.1.1.4'
Mn Mn 0.3368 0.7283 'International Tables Vol C Tables 4.2.6.8 and 6.1.1.4'

loop_
_geom_angle_atom_site_label_1
_geom_angle_atom_site_label_2
_geom_angle_atom_site_label_3
_geom_angle
F3 Mn1 F1 90.02(6)
F3 Mn1 F2 179.51(6)
F1 Mn1 F2 90.46(6)
F3 Mn1 N1 94.30(6)
F1 Mn1 N1 175.63(6)
F2 Mn1 N1 85.22(6)
F3 Mn1 N3 89.37(6)
F1 Mn1 N3 104.36(7)
F2 Mn1 N3 90.58(6)
N1 Mn1 N3 75.06(6)
F3 Mn1 N2 87.69(6)
F1 Mn1 N2 106.36(7)
F2 Mn1 N2 92.10(6)
N1 Mn1 N2 74.53(6)
N3 Mn1 N2 149.13(6)
C6 N1 C9 109.97(16)
C6 N1 C7 111.20(17)
C9 N1 C7 111.50(16)
C6 N1 Mn1 108.00(12)
C9 N1 Mn1 106.57(12)
C7 N1 Mn1 109.43(12)
C10 N2 C14 118.0(2)
C10 N2 Mn1 114.05(14)
C14 N2 Mn1 127.78(16)
C5 N3 C1 118.35(19)
C5 N3 Mn1 114.26(14)
C1 N3 Mn1 127.38(15)
N3 C1 C2 122.4(2)
C3 C2 C1 118.6(2)
C2 C3 C4 119.7(2)
C5 C4 C3 118.5(2)
N3 C5 C4 122.4(2)
N3 C5 C6 115.27(18)
C4 C5 C6 122.2(2)
N1 C6 C5 110.93(17)
N1 C7 C8 116.55(19)
N1 C9 C10 109.88(17)
N2 C10 C11 122.1(2)
N2 C10 C9 114.71(18)
C11 C10 C9 123.2(2)
C12 C11 C10 118.6(3)
C13 C12 C11 119.8(2)
C12 C13 C14 118.2(3)
N2 C14 C13 123.2(3)
F23 Mn2 F21 90.44(6)
F23 Mn2 F22 178.70(6)
F21 Mn2 F22 90.83(6)
F23 Mn2 N22 88.80(6)
F21 Mn2 N22 108.80(7)
F22 Mn2 N22 90.53(6)
F23 Mn2 N21 93.27(6)
F21 Mn2 N21 174.67(6)
F22 Mn2 N21 85.48(6)
N22 Mn2 N21 75.13(6)
F23 Mn2 N23 88.46(7)
F21 Mn2 N23 101.63(7)
F22 Mn2 N23 91.56(6)
N22 Mn2 N23 149.46(6)
N21 Mn2 N23 74.67(6)
C29 N21 C26 110.94(16)
C29 N21 C27 111.33(16)
C26 N21 C27 111.92(17)
C29 N21 Mn2 106.38(12)
C26 N21 Mn2 106.58(12)
C27 N21 Mn2 109.42(12)
C34 N22 C30 119.0(2)
C34 N22 Mn2 126.07(16)
C30 N22 Mn2 114.90(14)
C25 N23 C21 118.7(2)
C25 N23 Mn2 115.67(14)
C21 N23 Mn2 125.38(15)
N23 C21 C22 122.8(2)
C21 C22 C23 118.2(2)
C22 C23 C24 119.6(2)
C25 C24 C23 118.4(2)
N23 C25 C24 122.3(2)
N23 C25 C26 114.57(19)
C24 C25 C26 123.1(2)
N21 C26 C25 109.50(16)
N21 C27 C28\ 116.63(18)
N21 C29 C30 110.64(17)
N22 C30 C31 121.7(2)
N22 C30 C29 115.49(18)
C31 C30 C29 122.8(2)
C30 C31 C32 118.8(2)
C33 C32 C31 119.4(2)
C32 C33 C34 119.2(2)
N22 C34 C33 121.9(2)

loop_
_geom_bond_atom_site_label_1
_geom_bond_atom_site_label_2
_geom_bond_distance
Mn1 F3 1.8191(12)
Mn1 F1 1.8191(13)
Mn1 F2 1.8355(12)
Mn1 N1 2.1883(17)
Mn1 N3 2.2566(18)
Mn1 N2 2.2673(18)
N1 C6 1.483(3)
N1 C9 1.491(3)
N1 C7 1.506(3)
N2 C10 1.339(3)
N2 C14 1.339(3)
N3 C5 1.346(3)
N3 C1 1.347(3)
C1 C2 1.383(3)
C2 C3 1.380(4)
C3 C4 1.383(4)
C4 C5 1.383(3)
C5 C6 1.507(3)
C7 C8 1.517(3)
C9 C10 1.501(3)
C10 C11 1.389(3)
C11 C12 1.385(4)
C12 C13 1.363(4)
C13 C14 1.386(4)
Mn2 F23 1.8178(13)
Mn2 F21 1.8244(13)
Mn2 F22 1.8297(12)
Mn2 N22 2.2237(19)
Mn2 N21 2.2262(17)
Mn2 N23 2.2343(19)
N21 C29 1.490(3)
N21 C26 1.490(3)
N21 C27 1.499(3)
N22 C34 1.347(3)
N22 C30 1.351(3)
N23 C25 1.339(3)
N23 C21 1.342(3)
C21 C22 1.377(4)
C22 C23 1.382(4)
C23 C24 1.393(3)
C24 C25 1.380(3)
C25 C26 1.514(3)
C27 C28\ 1.515(3)
C29 C30 1.502(3)
C30 C31 1.383(3)
C31 C32 1.386(4)
C32 C33 1.376(4)
C33 C34 1.377(4)
